data_2210705
loop_
_publ_author_name
'Choi, Yun Wee'
'Kim, Shin Han'
'Lee, Do Nam'
'Kim, Cheal'
'Kim, Youngmee'

_publ_section_title
;Tetraethylammonium
 dichloro[<i>N</i>,<i>N</i>'-(4,5-dichloro-1,2-phenylene)bis(pyridine-2-carboxamidato)]chromate(III)
;
_journal_coeditor_code LH2174
_journal_issue 10
_journal_name_full 'Acta Crystallographica Section E'
_journal_page_first m2715
_journal_page_last m2716
_journal_paper_doi 10.1107/S1600536806037111
_journal_volume 62
_journal_year 2006
_chemical_formula_iupac '(C8 H20 N) [Cr (C9 H5 Cl2 N2 O1)2 Cl2]'
_chemical_formula_moiety 'C8 H20 N +, C18 H10 Cl4 Cr N4 O2 -'
_chemical_formula_sum 'C26 H30 Cl4 Cr N5 O2'
_chemical_formula_weight 638.35
_chemical_name_systematic
;
Tetraethylammonium
dichloro[N,N'-(4,5-dichloro-o-phenylene)bis(pyridine-2-
carboxamidato)]chromiun(III)
;
_space_group_IT_number 14
_symmetry_cell_setting monoclinic
_symmetry_space_group_name_Hall '-P 2ybc'
_symmetry_space_group_name_H-M 'P 1 21/c 1'
_atom_sites_solution_hydrogens geom
_atom_sites_solution_primary direct
_atom_sites_solution_secondary difmap
_audit_creation_method SHELXTL
_cell_angle_alpha 90.00
_cell_angle_beta 97.350(12)
_cell_angle_gamma 90.00
_cell_formula_units_Z 4
_cell_length_a 8.061(5)
_cell_length_b 22.874(14)
_cell_length_c 15.653(9)
_cell_measurement_reflns_used 1039
_cell_measurement_temperature 273(2)
_cell_measurement_theta_max 18.58
_cell_measurement_theta_min 2.21
_cell_volume 2862(3)
_computing_cell_refinement 'SAINT (Bruker, 1997)'
_computing_data_collection 'SMART (Bruker, 1997)'
_computing_data_reduction SAINT
_computing_molecular_graphics 'SHELXTL (Bruker, 1998)'
_computing_publication_material SHELXTL
_computing_structure_refinement 'SHELXL97 (Sheldrick, 1997)'
_computing_structure_solution 'SHELXS97 (Sheldrick, 1997)'
_diffrn_ambient_temperature 273(2)
_diffrn_measured_fraction_theta_full 0.996
_diffrn_measured_fraction_theta_max 0.996
_diffrn_measurement_device_type 'Bruker SMART-CCD'
_diffrn_measurement_method '\f and \w'
_diffrn_radiation_monochromator graphite
_diffrn_radiation_source 'fine-focus sealed tube'
_diffrn_radiation_type MoK\a
_diffrn_radiation_wavelength 0.71073
_diffrn_reflns_av_R_equivalents 0.130
_diffrn_reflns_av_sigmaI/netI 0.191
_diffrn_reflns_limit_h_max 6
_diffrn_reflns_limit_h_min -9
_diffrn_reflns_limit_k_max 28
_diffrn_reflns_limit_k_min -25
_diffrn_reflns_limit_l_max 19
_diffrn_reflns_limit_l_min -18
_diffrn_reflns_number 15736
_diffrn_reflns_theta_full 26.00
_diffrn_reflns_theta_max 26.00
_diffrn_reflns_theta_min 1.78
_diffrn_standards_decay_% 0
_diffrn_standards_interval_count 0
_diffrn_standards_interval_time 0
_diffrn_standards_number 0
_exptl_absorpt_coefficient_mu 0.807
_exptl_absorpt_correction_type none
_exptl_crystal_colour red--brown
_exptl_crystal_density_diffrn 1.481
_exptl_crystal_density_method 'not measured'
_exptl_crystal_description plate
_exptl_crystal_F_000 1316
_exptl_crystal_size_max 0.10
_exptl_crystal_size_mid 0.08
_exptl_crystal_size_min 0.02
_refine_diff_density_max 0.587
_refine_diff_density_min -0.424
_refine_ls_extinction_method none
_refine_ls_goodness_of_fit_ref 0.818
_refine_ls_hydrogen_treatment constr
_refine_ls_matrix_type full
_refine_ls_number_parameters 347
_refine_ls_number_reflns 5586
_refine_ls_number_restraints 0
_refine_ls_restrained_S_all 0.818
_refine_ls_R_factor_all 0.1381
_refine_ls_R_factor_gt 0.0544
_refine_ls_shift/su_max 0.001
_refine_ls_shift/su_mean 0.000
_refine_ls_structure_factor_coef Fsqd
_refine_ls_weighting_details 'calc w=1/[\s^2^(Fo^2^)+(0.0456P)^2^] where P=(Fo^2^+2Fc^2^)/3'
_refine_ls_weighting_scheme calc
_refine_ls_wR_factor_gt 0.1073
_refine_ls_wR_factor_ref 0.1251
_reflns_number_gt 2638
_reflns_number_total 5586
_reflns_threshold_expression I>2\s(I)
_cod_data_source_file lh2174.cif
_cod_data_source_block I
_cod_depositor_comments
;
The following automatic conversions were performed:
'_symmetry_cell_setting' value 'Monoclinic' changed to 'monoclinic'
according to '/home/saulius/struct/CIF-dictionaries/cif_core.dic'
dictionary named 'cif_core.dic' version 2.4.1 from 2010-06-29.

Automatic conversion script
Id: cif_fix_enum 1527 2010-12-29 10:47:43Z saulius 

The following automatic conversions were performed:

'_symmetry_cell_setting' value 'Monoclinic' changed to 'monoclinic'
according to /home/saulius/struct/CIF-dictionaries/cif_core.dic
dictionary named 'cif_core.dic' version 2.4.1 from 2010-06-29.

Automatic conversion script
Id: cif_fix_values 1715 2011-07-08 13:25:40Z adriana 
;
_cod_original_cell_volume 2863(3)
_cod_original_sg_symbol_H-M 'P 21/c'
_cod_database_code 2210705
_cod_database_fobs_code 2210705

loop_
_symmetry_equiv_pos_as_xyz
'x, y, z'
'-x, y+1/2, -z+1/2'
'-x, -y, -z'
'x, -y-1/2, z-1/2'

loop_
_atom_site_type_symbol
_atom_site_label
_atom_site_fract_x
_atom_site_fract_y
_atom_site_fract_z
_atom_site_U_iso_or_equiv
_atom_site_adp_type
_atom_site_calc_flag
_atom_site_refinement_flags
_atom_site_occupancy
Cr Cr1 0.07114(9) 0.29219(3) 0.58729(5) 0.0249(2) Uani d . 1
Cl Cl1 0.0489(2) 0.42464(6) 0.97756(9) 0.0622(5) Uani d . 1
Cl Cl2 0.41720(19) 0.45149(6) 0.93649(9) 0.0561(4) Uani d . 1
Cl Cl3 0.18294(13) 0.20250(5) 0.63656(7) 0.0318(3) Uani d . 1
Cl Cl4 -0.05861(14) 0.37243(5) 0.51431(8) 0.0352(3) Uani d . 1
N N1 -0.1524(4) 0.24685(16) 0.5590(2) 0.0248(9) Uani d . 1
N N2 -0.0314(4) 0.30691(16) 0.6932(2) 0.0250(9) Uani d . 1
N N3 0.2535(4) 0.33842(16) 0.6505(2) 0.0282(10) Uani d . 1
N N4 0.2409(4) 0.29459(16) 0.4967(2) 0.0247(9) Uani d . 1
O O1 -0.2411(4) 0.27672(16) 0.7719(2) 0.0496(10) Uani d . 1
O O2 0.5042(4) 0.38647(15) 0.6393(2) 0.0417(9) Uani d . 1
C C1 -0.2099(5) 0.2176(2) 0.4871(3) 0.0307(12) Uani d . 1
H H1 -0.1493 0.2193 0.4404 0.037 Uiso calc R 1
C C2 -0.3558(6) 0.1850(2) 0.4795(3) 0.0338(13) Uani d . 1
H H2 -0.3917 0.1648 0.4289 0.041 Uiso calc R 1
C C3 -0.4464(6) 0.1831(2) 0.5478(3) 0.0362(13) Uani d . 1
H H3 -0.5445 0.1613 0.5444 0.043 Uiso calc R 1
C C4 -0.3903(6) 0.2137(2) 0.6213(3) 0.0352(13) Uani d . 1
H H4 -0.4524 0.2136 0.6675 0.042 Uiso calc R 1
C C5 -0.2429(6) 0.2443(2) 0.6269(3) 0.0281(11) Uani d . 1
C C6 -0.1719(6) 0.2782(2) 0.7065(3) 0.0303(12) Uani d . 1
C C7 0.0650(6) 0.34156(19) 0.7551(3) 0.0277(11) Uani d . 1
C C8 0.0144(6) 0.36278(19) 0.8309(3) 0.0322(12) Uani d . 1
H H8 -0.0916 0.3541 0.8448 0.039 Uiso calc R 1
C C9 0.1224(7) 0.3968(2) 0.8855(3) 0.0380(14) Uani d . 1
C C10 0.2802(7) 0.4096(2) 0.8671(3) 0.0351(13) Uani d . 1
C C11 0.3313(6) 0.3907(2) 0.7896(3) 0.0330(12) Uani d . 1
H H11 0.4376 0.4000 0.7766 0.040 Uiso calc R 1
C C12 0.2229(6) 0.35802(19) 0.7319(3) 0.0270(12) Uani d . 1
C C13 0.3876(6) 0.3537(2) 0.6116(3) 0.0303(12) Uani d . 1
C C14 0.3800(6) 0.3268(2) 0.5243(3) 0.0285(12) Uani d . 1
C C15 0.5057(6) 0.3344(2) 0.4730(3) 0.0318(12) Uani d . 1
H H15 0.5993 0.3567 0.4927 0.038 Uiso calc R 1
C C16 0.4920(6) 0.3090(2) 0.3928(3) 0.0404(14) Uani d . 1
H H16 0.5771 0.3133 0.3584 0.048 Uiso calc R 1
C C17 0.3497(6) 0.2770(2) 0.3639(3) 0.0354(13) Uani d . 1
H H17 0.3365 0.2600 0.3095 0.043 Uiso calc R 1
C C18 0.2288(6) 0.2713(2) 0.4177(3) 0.0333(13) Uani d . 1
H H18 0.1332 0.2500 0.3982 0.040 Uiso calc R 1
N N5 0.1047(5) 0.03507(17) 0.7943(3) 0.0354(11) Uani d . 1
C C51 0.0040(6) 0.0862(2) 0.7548(4) 0.0460(15) Uani d . 1
H H51A 0.0806 0.1151 0.7370 0.055 Uiso calc R 1
H H51B -0.0539 0.1039 0.7989 0.055 Uiso calc R 1
C C52 -0.1234(7) 0.0716(3) 0.6783(4) 0.0636(18) Uani d . 1
H H52A -0.0714 0.0486 0.6378 0.095 Uiso calc R 1
H H52B -0.1662 0.1071 0.6512 0.095 Uiso calc R 1
H H52C -0.2136 0.0498 0.6973 0.095 Uiso calc R 1
C C53 -0.0064(6) -0.0148(2) 0.8156(3) 0.0396(14) Uani d . 1
H H53A -0.0616 -0.0310 0.7622 0.047 Uiso calc R 1
H H53B 0.0637 -0.0453 0.8443 0.047 Uiso calc R 1
C C54 -0.1383(6) 0.0014(2) 0.8720(3) 0.0475(15) Uani d . 1
H H54A -0.0853 0.0168 0.9257 0.071 Uiso calc R 1
H H54B -0.2018 -0.0328 0.8827 0.071 Uiso calc R 1
H H54C -0.2116 0.0303 0.8433 0.071 Uiso calc R 1
C C55 0.2201(6) 0.0104(2) 0.7326(3) 0.0470(15) Uani d . 1
H H55A 0.2771 -0.0237 0.7591 0.056 Uiso calc R 1
H H55B 0.1520 -0.0026 0.6805 0.056 Uiso calc R 1
C C56 0.3509(7) 0.0531(3) 0.7079(4) 0.0651(19) Uani d . 1
H H56A 0.2969 0.0884 0.6859 0.098 Uiso calc R 1
H H56B 0.4092 0.0358 0.6644 0.098 Uiso calc R 1
H H56C 0.4291 0.0620 0.7577 0.098 Uiso calc R 1
C C57 0.2076(6) 0.0581(2) 0.8755(3) 0.0388(13) Uani d . 1
H H57A 0.2720 0.0915 0.8601 0.047 Uiso calc R 1
H H57B 0.1316 0.0720 0.9143 0.047 Uiso calc R 1
C C58 0.3268(6) 0.0145(3) 0.9235(4) 0.0547(16) Uani d . 1
H H58A 0.2658 -0.0197 0.9366 0.082 Uiso calc R 1
H H58B 0.3789 0.0319 0.9761 0.082 Uiso calc R 1
H H58C 0.4110 0.0038 0.8883 0.082 Uiso calc R 1

loop_
_atom_site_aniso_label
_atom_site_aniso_U_11
_atom_site_aniso_U_22
_atom_site_aniso_U_33
_atom_site_aniso_U_12
_atom_site_aniso_U_13
_atom_site_aniso_U_23
Cr1 0.0255(5) 0.0294(5) 0.0201(4) -0.0034(4) 0.0043(3) -0.0012(4)
Cl1 0.1076(14) 0.0514(10) 0.0302(9) -0.0078(9) 0.0192(8) -0.0136(7)
Cl2 0.0860(12) 0.0409(9) 0.0350(9) -0.0148(8) -0.0170(8) -0.0075(7)
Cl3 0.0287(7) 0.0331(7) 0.0338(7) 0.0005(5) 0.0045(6) 0.0056(6)
Cl4 0.0345(8) 0.0339(7) 0.0376(8) 0.0004(6) 0.0067(6) 0.0060(6)
N1 0.024(2) 0.027(2) 0.024(2) -0.0002(17) 0.0052(18) -0.0018(18)
N2 0.026(2) 0.033(2) 0.016(2) -0.0032(18) 0.0034(18) -0.0042(18)
N3 0.034(3) 0.028(2) 0.023(2) -0.0016(18) 0.0064(19) 0.0024(18)
N4 0.026(2) 0.025(2) 0.022(2) -0.0022(18) 0.0011(18) 0.0006(18)
O1 0.053(2) 0.073(3) 0.026(2) -0.0180(19) 0.0180(18) -0.0053(19)
O2 0.032(2) 0.052(2) 0.041(2) -0.0203(18) 0.0031(17) -0.0109(19)
C1 0.029(3) 0.036(3) 0.029(3) -0.004(2) 0.007(2) -0.005(2)
C2 0.028(3) 0.036(3) 0.037(3) 0.001(2) 0.001(3) -0.009(2)
C3 0.024(3) 0.037(3) 0.047(4) -0.007(2) -0.001(3) -0.003(3)
C4 0.028(3) 0.049(4) 0.030(3) -0.003(3) 0.013(2) 0.002(3)
C5 0.027(3) 0.031(3) 0.027(3) -0.001(2) 0.004(2) 0.002(2)
C6 0.029(3) 0.036(3) 0.027(3) -0.004(2) 0.007(2) 0.001(2)
C7 0.035(3) 0.022(3) 0.025(3) 0.002(2) 0.000(2) 0.002(2)
C8 0.051(3) 0.023(3) 0.025(3) 0.005(2) 0.011(3) 0.004(2)
C9 0.067(4) 0.030(3) 0.016(3) 0.002(3) 0.005(3) -0.002(2)
C10 0.055(4) 0.023(3) 0.022(3) -0.001(2) -0.014(3) -0.004(2)
C11 0.038(3) 0.028(3) 0.030(3) -0.004(2) -0.004(3) -0.001(2)
C12 0.029(3) 0.023(3) 0.029(3) 0.001(2) 0.002(2) 0.001(2)
C13 0.029(3) 0.029(3) 0.031(3) 0.002(2) -0.002(3) 0.004(2)
C14 0.026(3) 0.031(3) 0.028(3) 0.002(2) 0.003(2) 0.008(2)
C15 0.020(3) 0.037(3) 0.037(3) 0.002(2) 0.002(2) 0.006(3)
C16 0.045(4) 0.048(4) 0.032(3) 0.006(3) 0.018(3) 0.011(3)
C17 0.042(4) 0.044(3) 0.022(3) 0.005(3) 0.010(3) -0.002(2)
C18 0.032(3) 0.038(3) 0.029(3) -0.004(2) 0.002(3) -0.005(2)
N5 0.040(3) 0.030(3) 0.037(3) -0.001(2) 0.011(2) -0.002(2)
C51 0.052(4) 0.032(3) 0.057(4) 0.008(3) 0.017(3) 0.011(3)
C52 0.064(5) 0.077(5) 0.048(4) 0.013(3) 0.001(3) 0.020(3)
C53 0.056(4) 0.024(3) 0.038(3) -0.009(2) 0.006(3) -0.001(2)
C54 0.050(4) 0.049(4) 0.045(4) -0.012(3) 0.012(3) 0.001(3)
C55 0.055(4) 0.053(4) 0.037(4) 0.010(3) 0.021(3) -0.006(3)
C56 0.070(5) 0.071(5) 0.061(5) 0.003(3) 0.036(4) 0.004(4)
C57 0.036(3) 0.036(3) 0.043(4) -0.002(2) 0.002(3) -0.006(3)
C58 0.045(4) 0.071(5) 0.046(4) -0.001(3) -0.002(3) 0.001(3)

loop_
_atom_type_symbol
_atom_type_description
_atom_type_scat_dispersion_real
_atom_type_scat_dispersion_imag
_atom_type_scat_source
C C 0.0033 0.0016 'International Tables Vol C Tables 4.2.6.8 and 6.1.1.4'
H H 0.0000 0.0000 'International Tables Vol C Tables 4.2.6.8 and 6.1.1.4'
N N 0.0061 0.0033 'International Tables Vol C Tables 4.2.6.8 and 6.1.1.4'
O O 0.0106 0.0060 'International Tables Vol C Tables 4.2.6.8 and 6.1.1.4'
Cl Cl 0.1484 0.1585 'International Tables Vol C Tables 4.2.6.8 and 6.1.1.4'
Cr Cr 0.3209 0.6236 'International Tables Vol C Tables 4.2.6.8 and 6.1.1.4'

loop_
_geom_angle_atom_site_label_1
_geom_angle_atom_site_label_2
_geom_angle_atom_site_label_3
_geom_angle
_geom_angle_publ_flag
N3 Cr1 N2 81.50(15) y
N3 Cr1 N1 161.01(15) y
N2 Cr1 N1 79.57(15) y
N3 Cr1 N4 79.39(15) y
N2 Cr1 N4 160.85(15) y
N1 Cr1 N4 119.57(15) y
N3 Cr1 Cl3 94.25(12) y
N2 Cr1 Cl3 93.33(12) y
N1 Cr1 Cl3 85.37(11) y
N4 Cr1 Cl3 89.35(11) y
N3 Cr1 Cl4 94.72(12) y
N2 Cr1 Cl4 93.85(12) y
N1 Cr1 Cl4 88.06(11) y
N4 Cr1 Cl4 86.49(11) y
Cl3 Cr1 Cl4 169.24(5) y
C1 N1 C5 118.1(4) ?
C1 N1 Cr1 128.7(3) ?
C5 N1 Cr1 113.0(3) ?
C6 N2 C7 124.7(4) ?
C6 N2 Cr1 119.8(3) ?
C7 N2 Cr1 114.9(3) ?
C13 N3 C12 124.8(4) ?
C13 N3 Cr1 120.0(3) ?
C12 N3 Cr1 114.9(3) ?
C18 N4 C14 117.8(4) ?
C18 N4 Cr1 129.7(3) ?
C14 N4 Cr1 112.5(3) ?
N1 C1 C2 122.7(4) ?
N1 C1 H1 118.7 ?
C2 C1 H1 118.7 ?
C3 C2 C1 118.8(5) ?
C3 C2 H2 120.6 ?
C1 C2 H2 120.6 ?
C2 C3 C4 119.1(4) ?
C2 C3 H3 120.4 ?
C4 C3 H3 120.4 ?
C5 C4 C3 120.1(4) ?
C5 C4 H4 119.9 ?
C3 C4 H4 119.9 ?
N1 C5 C4 121.2(4) ?
N1 C5 C6 115.8(4) ?
C4 C5 C6 123.0(4) ?
O1 C6 N2 128.5(5) ?
O1 C6 C5 120.6(4) ?
N2 C6 C5 111.0(4) ?
C8 C7 N2 126.0(4) ?
C8 C7 C12 119.8(4) ?
N2 C7 C12 114.1(4) ?
C9 C8 C7 119.7(5) ?
C9 C8 H8 120.2 ?
C7 C8 H8 120.2 ?
C10 C9 C8 121.2(4) ?
C10 C9 Cl1 121.2(4) ?
C8 C9 Cl1 117.6(4) ?
C9 C10 C11 120.1(4) ?
C9 C10 Cl2 121.3(4) ?
C11 C10 Cl2 118.6(4) ?
C12 C11 C10 119.9(5) ?
C12 C11 H11 120.1 ?
C10 C11 H11 120.1 ?
C11 C12 N3 126.4(4) ?
C11 C12 C7 119.1(4) ?
N3 C12 C7 114.5(4) ?
O2 C13 N3 127.9(5) ?
O2 C13 C14 120.7(4) ?
N3 C13 C14 111.4(4) ?
N4 C14 C15 121.2(4) ?
N4 C14 C13 116.6(4) ?
C15 C14 C13 122.2(4) ?
C16 C15 C14 119.8(5) ?
C16 C15 H15 120.1 ?
C14 C15 H15 120.1 ?
C15 C16 C17 119.2(4) ?
C15 C16 H16 120.4 ?
C17 C16 H16 120.4 ?
C18 C17 C16 118.1(5) ?
C18 C17 H17 120.9 ?
C16 C17 H17 120.9 ?
N4 C18 C17 123.7(5) ?
N4 C18 H18 118.1 ?
C17 C18 H18 118.1 ?
C51 N5 C53 111.8(4) ?
C51 N5 C57 106.3(4) ?
C53 N5 C57 110.6(4) ?
C51 N5 C55 111.5(4) ?
C53 N5 C55 106.6(4) ?
C57 N5 C55 110.2(4) ?
N5 C51 C52 115.4(4) ?
N5 C51 H51A 108.4 ?
C52 C51 H51A 108.4 ?
N5 C51 H51B 108.4 ?
C52 C51 H51B 108.4 ?
H51A C51 H51B 107.5 ?
C51 C52 H52A 109.5 ?
C51 C52 H52B 109.5 ?
H52A C52 H52B 109.5 ?
C51 C52 H52C 109.5 ?
H52A C52 H52C 109.5 ?
H52B C52 H52C 109.5 ?
C54 C53 N5 115.1(4) ?
C54 C53 H53A 108.5 ?
N5 C53 H53A 108.5 ?
C54 C53 H53B 108.5 ?
N5 C53 H53B 108.5 ?
H53A C53 H53B 107.5 ?
C53 C54 H54A 109.5 ?
C53 C54 H54B 109.5 ?
H54A C54 H54B 109.5 ?
C53 C54 H54C 109.5 ?
H54A C54 H54C 109.5 ?
H54B C54 H54C 109.5 ?
C56 C55 N5 114.8(4) ?
C56 C55 H55A 108.6 ?
N5 C55 H55A 108.6 ?
C56 C55 H55B 108.6 ?
N5 C55 H55B 108.6 ?
H55A C55 H55B 107.5 ?
C55 C56 H56A 109.5 ?
C55 C56 H56B 109.5 ?
H56A C56 H56B 109.5 ?
C55 C56 H56C 109.5 ?
H56A C56 H56C 109.5 ?
H56B C56 H56C 109.5 ?
C58 C57 N5 115.4(4) ?
C58 C57 H57A 108.4 ?
N5 C57 H57A 108.4 ?
C58 C57 H57B 108.4 ?
N5 C57 H57B 108.4 ?
H57A C57 H57B 107.5 ?
C57 C58 H58A 109.5 ?
C57 C58 H58B 109.5 ?
H58A C58 H58B 109.5 ?
C57 C58 H58C 109.5 ?
H58A C58 H58C 109.5 ?
H58B C58 H58C 109.5 ?

loop_
_geom_bond_atom_site_label_1
_geom_bond_atom_site_label_2
_geom_bond_distance
_geom_bond_publ_flag
Cr1 N3 1.971(4) y
Cr1 N2 1.973(3) y
Cr1 N1 2.077(4) y
Cr1 N4 2.093(3) y
Cr1 Cl3 2.3318(18) y
Cr1 Cl4 2.3372(17) y
Cl1 C9 1.746(5) ?
Cl2 C10 1.736(5) ?
N1 C1 1.340(5) ?
N1 C5 1.364(5) ?
N2 C6 1.349(5) ?
N2 C7 1.406(5) ?
N3 C13 1.352(5) ?
N3 C12 1.402(5) ?
N4 C18 1.339(5) ?
N4 C14 1.364(5) ?
O1 C6 1.227(5) ?
O2 C13 1.237(5) ?
C1 C2 1.385(6) ?
C1 H1 0.9300 ?
C2 C3 1.370(6) ?
C2 H2 0.9300 ?
C3 C4 1.373(6) ?
C3 H3 0.9300 ?
C4 C5 1.373(6) ?
C4 H4 0.9300 ?
C5 C6 1.516(6) ?
C7 C8 1.391(6) ?
C7 C12 1.418(6) ?
C8 C9 1.380(6) ?
C8 H8 0.9300 ?
C9 C10 1.371(6) ?
C10 C11 1.398(6) ?
C11 C12 1.391(6) ?
C11 H11 0.9300 ?
C13 C14 1.494(6) ?
C14 C15 1.382(6) ?
C15 C16 1.375(6) ?
C15 H15 0.9300 ?
C16 C17 1.387(6) ?
C16 H16 0.9300 ?
C17 C18 1.374(6) ?
C17 H17 0.9300 ?
C18 H18 0.9300 ?
N5 C51 1.509(6) ?
N5 C53 1.514(5) ?
N5 C57 1.521(6) ?
N5 C55 1.532(6) ?
C51 C52 1.511(7) ?
C51 H51A 0.9700 ?
C51 H51B 0.9700 ?
C52 H52A 0.9600 ?
C52 H52B 0.9600 ?
C52 H52C 0.9600 ?
C53 C54 1.512(6) ?
C53 H53A 0.9700 ?
C53 H53B 0.9700 ?
C54 H54A 0.9600 ?
C54 H54B 0.9600 ?
C54 H54C 0.9600 ?
C55 C56 1.523(7) ?
C55 H55A 0.9700 ?
C55 H55B 0.9700 ?
C56 H56A 0.9600 ?
C56 H56B 0.9600 ?
C56 H56C 0.9600 ?
C57 C58 1.515(7) ?
C57 H57A 0.9700 ?
C57 H57B 0.9700 ?
C58 H58A 0.9600 ?
C58 H58B 0.9600 ?
C58 H58C 0.9600 ?

loop_
_geom_torsion_atom_site_label_1
_geom_torsion_atom_site_label_2
_geom_torsion_atom_site_label_3
_geom_torsion_atom_site_label_4
_geom_torsion
N3 Cr1 N1 C1 -177.1(4)
N2 Cr1 N1 C1 178.2(4)
N4 Cr1 N1 C1 -0.9(4)
Cl3 Cr1 N1 C1 -87.5(4)
Cl4 Cr1 N1 C1 84.0(4)
N3 Cr1 N1 C5 -2.2(6)
N2 Cr1 N1 C5 -6.8(3)
N4 Cr1 N1 C5 174.0(3)
Cl3 Cr1 N1 C5 87.4(3)
Cl4 Cr1 N1 C5 -101.1(3)
N3 Cr1 N2 C6 -169.6(4)
N1 Cr1 N2 C6 8.9(3)
N4 Cr1 N2 C6 -173.4(4)
Cl3 Cr1 N2 C6 -75.8(3)
Cl4 Cr1 N2 C6 96.2(3)
N3 Cr1 N2 C7 1.7(3)
N1 Cr1 N2 C7 -179.8(3)
N4 Cr1 N2 C7 -2.1(7)
Cl3 Cr1 N2 C7 95.5(3)
Cl4 Cr1 N2 C7 -92.5(3)
N2 Cr1 N3 C13 -174.5(4)
N1 Cr1 N3 C13 -179.1(4)
N4 Cr1 N3 C13 4.2(3)
Cl3 Cr1 N3 C13 92.7(3)
Cl4 Cr1 N3 C13 -81.3(3)
N2 Cr1 N3 C12 -0.8(3)
N1 Cr1 N3 C12 -5.4(6)
N4 Cr1 N3 C12 178.0(3)
Cl3 Cr1 N3 C12 -93.5(3)
Cl4 Cr1 N3 C12 92.4(3)
N3 Cr1 N4 C18 -179.9(4)
N2 Cr1 N4 C18 -176.0(4)
N1 Cr1 N4 C18 1.4(4)
Cl3 Cr1 N4 C18 85.7(4)
Cl4 Cr1 N4 C18 -84.4(4)
N3 Cr1 N4 C14 -2.3(3)
N2 Cr1 N4 C14 1.6(6)
N1 Cr1 N4 C14 179.0(3)
Cl3 Cr1 N4 C14 -96.7(3)
Cl4 Cr1 N4 C14 93.2(3)
C5 N1 C1 C2 -0.3(7)
Cr1 N1 C1 C2 174.4(3)
N1 C1 C2 C3 0.8(7)
C1 C2 C3 C4 0.3(7)
C2 C3 C4 C5 -1.9(7)
C1 N1 C5 C4 -1.3(7)
Cr1 N1 C5 C4 -176.8(4)
C1 N1 C5 C6 180.0(4)
Cr1 N1 C5 C6 4.4(5)
C3 C4 C5 N1 2.4(7)
C3 C4 C5 C6 -178.9(5)
C7 N2 C6 O1 0.4(8)
Cr1 N2 C6 O1 170.8(4)
C7 N2 C6 C5 -179.1(4)
Cr1 N2 C6 C5 -8.7(5)
N1 C5 C6 O1 -177.3(4)
C4 C5 C6 O1 4.0(7)
N1 C5 C6 N2 2.3(6)
C4 C5 C6 N2 -176.5(4)
C6 N2 C7 C8 -15.7(7)
Cr1 N2 C7 C8 173.4(4)
C6 N2 C7 C12 168.5(4)
Cr1 N2 C7 C12 -2.4(5)
N2 C7 C8 C9 -179.4(4)
C12 C7 C8 C9 -3.9(7)
C7 C8 C9 C10 -1.0(7)
C7 C8 C9 Cl1 177.5(4)
C8 C9 C10 C11 3.6(7)
Cl1 C9 C10 C11 -174.8(4)
C8 C9 C10 Cl2 -179.0(4)
Cl1 C9 C10 Cl2 2.6(6)
C9 C10 C11 C12 -1.3(7)
Cl2 C10 C11 C12 -178.8(4)
C10 C11 C12 N3 176.9(4)
C10 C11 C12 C7 -3.5(7)
C13 N3 C12 C11 -7.3(7)
Cr1 N3 C12 C11 179.3(4)
C13 N3 C12 C7 173.1(4)
Cr1 N3 C12 C7 -0.3(5)
C8 C7 C12 C11 6.1(7)
N2 C7 C12 C11 -177.9(4)
C8 C7 C12 N3 -174.3(4)
N2 C7 C12 N3 1.8(6)
C12 N3 C13 O2 0.0(8)
Cr1 N3 C13 O2 173.1(4)
C12 N3 C13 C14 -178.1(4)
Cr1 N3 C13 C14 -5.0(5)
C18 N4 C14 C15 -1.0(7)
Cr1 N4 C14 C15 -179.0(3)
C18 N4 C14 C13 178.3(4)
Cr1 N4 C14 C13 0.4(5)
O2 C13 C14 N4 -175.5(4)
N3 C13 C14 N4 2.8(6)
O2 C13 C14 C15 3.8(7)
N3 C13 C14 C15 -177.9(4)
N4 C14 C15 C16 -0.3(7)
C13 C14 C15 C16 -179.6(4)
C14 C15 C16 C17 1.4(7)
C15 C16 C17 C18 -1.1(7)
C14 N4 C18 C17 1.4(7)
Cr1 N4 C18 C17 178.9(4)
C16 C17 C18 N4 -0.3(7)
C53 N5 C51 C52 -52.4(6)
C57 N5 C51 C52 -173.2(4)
C55 N5 C51 C52 66.7(5)
C51 N5 C53 C54 -54.4(6)
C57 N5 C53 C54 63.9(5)
C55 N5 C53 C54 -176.4(4)
C51 N5 C55 C56 61.7(6)
C53 N5 C55 C56 -176.1(5)
C57 N5 C55 C56 -56.1(6)
C51 N5 C57 C58 -176.8(4)
C53 N5 C57 C58 61.7(5)
C55 N5 C57 C58 -55.9(5)
